data_7129851
loop_
_publ_author_name
'Pu, Qian'
'Huo, Mingming'
'Liang, Guojuan'
'Bai, Lijuan'
'Chen, Genhui'
'Li, Hongjiao'
'Xiang, Peng'
'Zhou, Hui'
'Zhou, Jing'

_publ_section_title
;
 Divergent oxidative dearomatization coupling reactions to construct
 polycyclic cyclohexadienones
;
_journal_name_full 'Chemical Communications'
_journal_paper_doi 10.1039/D2CC00183G
_journal_year 2022
_chemical_formula_moiety 'C31 H31 Br O2'
_chemical_formula_sum 'C31 H31 Br O2'
_chemical_formula_weight 515.47
_space_group_crystal_system monoclinic
_space_group_IT_number 15
_space_group_name_Hall '-C 2yc'
_space_group_name_H-M_alt 'C 1 2/c 1'
_atom_sites_solution_hydrogens geom
_atom_sites_solution_primary iterative
_audit_creation_date 2020-07-03
_audit_creation_method
;
Olex2 1.2
(compiled 2018.05.29 svn.r3508 for OlexSys, GUI svn.r5506)
;
_audit_update_record
;
2021-10-19 deposited with the CCDC.	2022-03-07 downloaded from the CCDC.
;
_cell_angle_alpha 90
_cell_angle_beta 105.181(2)
_cell_angle_gamma 90
_cell_formula_units_Z 8
_cell_length_a 18.8373(4)
_cell_length_b 11.7899(3)
_cell_length_c 27.1076(7)
_cell_measurement_reflns_used 5381
_cell_measurement_temperature 293(2)
_cell_measurement_theta_max 70.9330
_cell_measurement_theta_min 4.4660
_cell_volume 5810.2(3)
_computing_cell_refinement 'CrysAlisPro 1.171.40.53 (Rigaku OD, 2019)'
_computing_data_collection 'CrysAlisPro 1.171.40.53 (Rigaku OD, 2019)'
_computing_data_reduction 'CrysAlisPro 1.171.40.53 (Rigaku OD, 2019)'
_computing_molecular_graphics 'Olex2 (Dolomanov et al., 2009)'
_computing_publication_material 'Olex2 (Dolomanov et al., 2009)'
_computing_structure_refinement 'ShelXL (Sheldrick, 2015)'
_computing_structure_solution
;
Superflip (Palatinus & Chapuis, 2007;Palatinus & van der Lee, 2008;
Palatinus et al., 2012)
;
_diffrn_ambient_temperature 293(2)
_diffrn_detector 'CCD plate'
_diffrn_detector_area_resol_mean 16.2312
_diffrn_detector_type Eos
_diffrn_measured_fraction_theta_full 0.993
_diffrn_measured_fraction_theta_max 0.993
_diffrn_measurement_details
;
List of Runs (angles in degrees, time in seconds):

  # Type    Start    End  Width  t~exp~   \w     \q     \k     \f   Frames
#--------------------------------------------------------------------------
  1  \w   -108.00 -32.00   0.50    3.50    --  -33.50 178.00-150.00  152
  2  \w    -83.00 -57.00   0.50    3.50    --  -33.50 -57.00 -60.00   52
  3  \w    -90.00 -55.00   0.50    3.50    --  -33.50-155.00-111.00   70
  4  \w    -54.00 -28.00   0.50    3.50    --  -33.50 -57.00 -60.00   52
  5  \w     19.00 102.00   0.50    3.50    --   36.47  57.00  90.00  166
  6  \w     57.00  87.00   0.50    3.50    --   36.47 178.00   0.00   60
  7  \w     34.00 101.00   0.50    3.50    --   36.47  57.00-180.00  134
  8  \w     17.00  54.00   0.50    3.50    --   36.47 -57.00-180.00   74
  9  \w     57.00  82.00   0.50    3.50    --   36.47 178.00  30.00   50
 10  \w    124.00 162.00   0.50   21.00    --  108.00  61.00  30.00   76
 11  \w     39.00 153.00   0.50   21.00    --  108.00 -15.00-120.00  228
 12  \w     55.00 124.00   0.50   21.00    --  108.00 -45.00 -90.00  138
 13  \w     55.00 112.00   0.50   21.00    --  108.00-111.00-150.00  114
 14  \w     38.00 134.00   0.50   21.00    --  108.00 -30.00  90.00  192
 15  \w    118.00 159.00   0.50   21.00    --  108.00  45.00  90.00   82
 16  \w     59.00 131.00   0.50   21.00    --  108.00 178.00-150.00  144
;
_diffrn_measurement_device 'four-circle diffractometer'
_diffrn_measurement_device_type 'Xcalibur, Eos, Gemini'
_diffrn_measurement_method '\w scans'
_diffrn_orient_matrix_type 'CrysAlisPro convention (1999,Acta A55,543-557)'
_diffrn_orient_matrix_UB_11 0.0720748000
_diffrn_orient_matrix_UB_12 -0.0579995000
_diffrn_orient_matrix_UB_13 -0.0029967000
_diffrn_orient_matrix_UB_21 -0.0207593000
_diffrn_orient_matrix_UB_22 0.0190297000
_diffrn_orient_matrix_UB_23 -0.0582938000
_diffrn_orient_matrix_UB_31 0.0394274000
_diffrn_orient_matrix_UB_32 0.1156576000
_diffrn_orient_matrix_UB_33 0.0079943000
_diffrn_radiation_monochromator graphite
_diffrn_radiation_probe x-ray
_diffrn_radiation_type CuK\a
_diffrn_radiation_wavelength 1.54184
_diffrn_reflns_av_R_equivalents 0.0207
_diffrn_reflns_av_unetI/netI 0.0257
_diffrn_reflns_Laue_measured_fraction_full 0.993
_diffrn_reflns_Laue_measured_fraction_max 0.993
_diffrn_reflns_limit_h_max 22
_diffrn_reflns_limit_h_min -19
_diffrn_reflns_limit_k_max 14
_diffrn_reflns_limit_k_min -9
_diffrn_reflns_limit_l_max 32
_diffrn_reflns_limit_l_min -28
_diffrn_reflns_number 10467
_diffrn_reflns_point_group_measured_fraction_full 0.993
_diffrn_reflns_point_group_measured_fraction_max 0.993
_diffrn_reflns_theta_full 67.075
_diffrn_reflns_theta_max 67.075
_diffrn_reflns_theta_min 3.379
_diffrn_source 'fine-focus sealed X-ray tube'
_diffrn_source_type 'Enhance (Cu) X-ray Source'
_exptl_absorpt_coefficient_mu 2.095
_exptl_absorpt_correction_T_max 1.00000
_exptl_absorpt_correction_T_min 0.85670
_exptl_absorpt_correction_type multi-scan
_exptl_absorpt_process_details
;
CrysAlisPro 1.171.40.53 (Rigaku Oxford Diffraction, 2019)
Empirical absorption correction using spherical harmonics,
 implemented in SCALE3 ABSPACK scaling algorithm.
;
_exptl_crystal_colour colourless
_exptl_crystal_colour_primary colourless
_exptl_crystal_density_diffrn 1.179
_exptl_crystal_description prism
_exptl_crystal_F_000 2144
_exptl_crystal_size_max 0.15
_exptl_crystal_size_mid 0.13
_exptl_crystal_size_min 0.1
_refine_diff_density_max 0.780
_refine_diff_density_min -0.398
_refine_diff_density_rms 0.050
_refine_ls_extinction_method none
_refine_ls_goodness_of_fit_ref 1.022
_refine_ls_hydrogen_treatment constr
_refine_ls_matrix_type full
_refine_ls_number_parameters 313
_refine_ls_number_reflns 5147
_refine_ls_number_restraints 0
_refine_ls_restrained_S_all 1.022
_refine_ls_R_factor_all 0.0454
_refine_ls_R_factor_gt 0.0406
_refine_ls_shift/su_max 0.001
_refine_ls_shift/su_mean 0.000
_refine_ls_structure_factor_coef Fsqd
_refine_ls_weighting_details 'w=1/[\s^2^(Fo^2^)+(0.0716P)^2^+2.7739P] where P=(Fo^2^+2Fc^2^)/3'
_refine_ls_weighting_scheme calc
_refine_ls_wR_factor_gt 0.1122
_refine_ls_wR_factor_ref 0.1168
_reflns_Friedel_coverage 0.000
_reflns_number_gt 4540
_reflns_number_total 5147
_reflns_threshold_expression 'I > 2\s(I)'
_cod_data_source_file d2cc00183g2.cif
_cod_data_source_block 20200770
_cod_original_cell_volume 5810.3(2)
_cod_database_code 7129851
_shelx_shelxl_version_number 2014/7
_chemical_oxdiff_formula C14H15N2O4Br1
_shelx_space_group_comment
;
The symmetry employed for this shelxl refinement is uniquely defined
by the following loop, which should always be used as a source of
symmetry information in preference to the above space-group names.
They are only intended as comments.
;
_shelx_estimated_absorpt_t_max 0.818
_shelx_estimated_absorpt_t_min 0.744
_reflns_odcompleteness_completeness 99.27
_reflns_odcompleteness_iscentric 1
_reflns_odcompleteness_theta 66.97
_olex2_refinement_description
;
1. Fixed Uiso
 At 1.2 times of:
  All C(H) groups
 At 1.5 times of:
  All C(H,H,H) groups
2.a Ternary CH refined with riding coordinates:
 C7(H7)
2.b Aromatic/amide H refined with riding coordinates:
 C1(H1), C5(H5), C10(H10), C11(H11), C12(H12), C13(H13), C16(H16), C17(H17),
 C20(H20), C21(H21), C22(H22), C23(H23)
2.c Idealised Me refined as rotating group:
 C25(H25A,H25B,H25C), C26(H26A,H26B,H26C), C27(H27A,H27B,H27C), C29(H29A,H29B,
 H29C), C30(H30A,H30B,H30C), C31(H31A,H31B,H31C)
;
_olex2_submission_special_instructions 'No special instructions were received'
_oxdiff_exptl_absorpt_empirical_details
;
Empirical correction (ABSPACK) includes:
- Absorption correction using spherical harmonics
- Frame scaling
;
_oxdiff_exptl_absorpt_empirical_full_max 1.179
_oxdiff_exptl_absorpt_empirical_full_min 0.872

loop_
_space_group_symop_operation_xyz
'x, y, z'
'-x, y, -z+1/2'
'x+1/2, y+1/2, z'
'-x+1/2, y+1/2, -z+1/2'
'-x, -y, -z'
'x, -y, z-1/2'
'-x+1/2, -y+1/2, -z'
'x+1/2, -y+1/2, z-1/2'

loop_
_atom_site_label
_atom_site_type_symbol
_atom_site_fract_x
_atom_site_fract_y
_atom_site_fract_z
_atom_site_U_iso_or_equiv
_atom_site_adp_type
_atom_site_occupancy
_atom_site_site_symmetry_order
_atom_site_calc_flag
_atom_site_refinement_flags_posn
_atom_site_refinement_flags_adp
_atom_site_refinement_flags_occupancy
_atom_site_disorder_assembly
_atom_site_disorder_group
Br1 Br 0.43820(2) 0.61341(3) 0.44482(2) 0.06690(13) Uani 1 1 d . . . . .
O1 O 0.29688(10) 0.3551(2) 0.35767(10) 0.0881(8) Uani 1 1 d . . . . .
O2 O 0.57077(8) 0.34318(14) 0.34796(6) 0.0467(3) Uani 1 1 d . . . . .
C1 C 0.46120(11) 0.45212(18) 0.33294(8) 0.0435(4) Uani 1 1 d . . . . .
H1 H 0.4778 0.5038 0.3125 0.052 Uiso 1 1 calc R . . . .
C2 C 0.38906(11) 0.43725(19) 0.32460(7) 0.0424(4) Uani 1 1 d . . . . .
C3 C 0.36152(12) 0.3553(2) 0.35736(9) 0.0492(5) Uani 1 1 d . . . . .
C4 C 0.41491(11) 0.27432(18) 0.38997(8) 0.0423(4) Uani 1 1 d . . . . .
C5 C 0.48653(11) 0.29408(18) 0.39644(8) 0.0423(4) Uani 1 1 d . . . . .
H5 H 0.5197 0.2440 0.4169 0.051 Uiso 1 1 calc R . . . .
C6 C 0.51688(11) 0.39070(17) 0.37314(8) 0.0400(4) Uani 1 1 d . . . . .
C7 C 0.56458(10) 0.46866(17) 0.41724(7) 0.0378(4) Uani 1 1 d . . . . .
H7 H 0.5477 0.4588 0.4482 0.045 Uiso 1 1 calc R . . . .
C8 C 0.56361(11) 0.59371(18) 0.40413(8) 0.0406(4) Uani 1 1 d . . . . .
C9 C 0.51078(13) 0.6675(2) 0.41290(9) 0.0506(5) Uani 1 1 d . . . . .
C10 C 0.50806(18) 0.7801(2) 0.39943(12) 0.0723(8) Uani 1 1 d . . . . .
H10 H 0.4721 0.8273 0.4060 0.087 Uiso 1 1 calc R . . . .
C11 C 0.5597(2) 0.8226(2) 0.37586(15) 0.0873(10) Uani 1 1 d . . . . .
H11 H 0.5576 0.8981 0.3656 0.105 Uiso 1 1 calc R . . . .
C12 C 0.61392(19) 0.7525(3) 0.36776(14) 0.0794(9) Uani 1 1 d . . . . .
H12 H 0.6494 0.7812 0.3529 0.095 Uiso 1 1 calc R . . . .
C13 C 0.61577(14) 0.6397(2) 0.38164(11) 0.0574(6) Uani 1 1 d . . . . .
H13 H 0.6527 0.5933 0.3759 0.069 Uiso 1 1 calc R . . . .
C14 C 0.63887(10) 0.41342(17) 0.42474(8) 0.0389(4) Uani 1 1 d . . . . .
C15 C 0.63774(11) 0.34679(18) 0.38354(8) 0.0424(4) Uani 1 1 d . . . . .
C16 C 0.69960(12) 0.2871(2) 0.37765(9) 0.0505(5) Uani 1 1 d . . . . .
H16 H 0.6976 0.2430 0.3489 0.061 Uiso 1 1 calc R . . . .
C17 C 0.76263(12) 0.2968(2) 0.41609(10) 0.0519(5) Uani 1 1 d . . . . .
H17 H 0.8044 0.2583 0.4132 0.062 Uiso 1 1 calc R . . . .
C18 C 0.76674(11) 0.36293(18) 0.45996(9) 0.0449(5) Uani 1 1 d . . . . .
C19 C 0.70363(10) 0.42492(17) 0.46482(8) 0.0401(4) Uani 1 1 d . . . . .
C20 C 0.70873(11) 0.4913(2) 0.50867(9) 0.0479(5) Uani 1 1 d . . . . .
H20 H 0.6682 0.5328 0.5118 0.057 Uiso 1 1 calc R . . . .
C21 C 0.77271(13) 0.4956(2) 0.54670(10) 0.0589(6) Uani 1 1 d . . . . .
H21 H 0.7754 0.5397 0.5756 0.071 Uiso 1 1 calc R . . . .
C22 C 0.83441(13) 0.4336(3) 0.54240(11) 0.0624(6) Uani 1 1 d . . . . .
H22 H 0.8775 0.4363 0.5687 0.075 Uiso 1 1 calc R . . . .
C23 C 0.83183(12) 0.3700(2) 0.50043(10) 0.0553(6) Uani 1 1 d . . . . .
H23 H 0.8735 0.3302 0.4981 0.066 Uiso 1 1 calc R . . . .
C24 C 0.33255(13) 0.5017(2) 0.28300(9) 0.0564(6) Uani 1 1 d . . . . .
C25 C 0.2880(2) 0.5825(3) 0.30712(13) 0.0839(10) Uani 1 1 d . . . . .
H25A H 0.2634 0.5403 0.3280 0.126 Uiso 1 1 calc GR . . . .
H25B H 0.2522 0.6211 0.2807 0.126 Uiso 1 1 calc GR . . . .
H25C H 0.3203 0.6371 0.3278 0.126 Uiso 1 1 calc GR . . . .
C26 C 0.2814(2) 0.4168(4) 0.24812(15) 0.1081(15) Uani 1 1 d . . . . .
H26A H 0.3103 0.3624 0.2355 0.162 Uiso 1 1 calc GR . . . .
H26B H 0.2497 0.4564 0.2199 0.162 Uiso 1 1 calc GR . . . .
H26C H 0.2523 0.3783 0.2671 0.162 Uiso 1 1 calc GR . . . .
C27 C 0.3708(2) 0.5718(5) 0.25023(15) 0.1130(17) Uani 1 1 d . . . . .
H27A H 0.3990 0.6311 0.2706 0.170 Uiso 1 1 calc GR . . . .
H27B H 0.3346 0.6047 0.2222 0.170 Uiso 1 1 calc GR . . . .
H27C H 0.4030 0.5239 0.2372 0.170 Uiso 1 1 calc GR . . . .
C28 C 0.38538(12) 0.1745(2) 0.41479(9) 0.0499(5) Uani 1 1 d . . . . .
C29 C 0.34518(17) 0.2156(3) 0.45382(12) 0.0734(8) Uani 1 1 d . . . . .
H29A H 0.3786 0.2580 0.4802 0.110 Uiso 1 1 calc GR . . . .
H29B H 0.3271 0.1515 0.4686 0.110 Uiso 1 1 calc GR . . . .
H29C H 0.3047 0.2633 0.4371 0.110 Uiso 1 1 calc GR . . . .
C30 C 0.3323(2) 0.1046(3) 0.37342(14) 0.0827(9) Uani 1 1 d . . . . .
H30A H 0.2933 0.1525 0.3547 0.124 Uiso 1 1 calc GR . . . .
H30B H 0.3120 0.0442 0.3892 0.124 Uiso 1 1 calc GR . . . .
H30C H 0.3584 0.0734 0.3505 0.124 Uiso 1 1 calc GR . . . .
C31 C 0.44806(16) 0.0973(3) 0.44316(15) 0.0777(9) Uani 1 1 d . . . . .
H31A H 0.4751 0.0712 0.4199 0.117 Uiso 1 1 calc GR . . . .
H31B H 0.4281 0.0334 0.4569 0.117 Uiso 1 1 calc GR . . . .
H31C H 0.4803 0.1389 0.4705 0.117 Uiso 1 1 calc GR . . . .

loop_
_atom_site_aniso_label
_atom_site_aniso_U_11
_atom_site_aniso_U_22
_atom_site_aniso_U_33
_atom_site_aniso_U_23
_atom_site_aniso_U_13
_atom_site_aniso_U_12
Br1 0.05592(18) 0.0864(2) 0.06612(19) 0.00747(13) 0.02973(13) 0.03319(13)
O1 0.0389(9) 0.1070(17) 0.1173(18) 0.0500(15) 0.0186(10) 0.0160(10)
O2 0.0396(7) 0.0540(9) 0.0470(8) -0.0074(6) 0.0119(6) 0.0088(6)
C1 0.0468(11) 0.0438(11) 0.0405(10) 0.0044(8) 0.0126(8) 0.0077(9)
C2 0.0420(10) 0.0477(11) 0.0359(10) -0.0007(8) 0.0072(8) 0.0117(9)
C3 0.0354(10) 0.0560(13) 0.0535(12) 0.0038(10) 0.0069(9) 0.0058(9)
C4 0.0386(9) 0.0401(10) 0.0465(11) -0.0006(8) 0.0082(8) 0.0023(8)
C5 0.0374(9) 0.0393(10) 0.0476(11) 0.0051(8) 0.0063(8) 0.0055(8)
C6 0.0337(9) 0.0406(10) 0.0459(11) 0.0005(8) 0.0110(8) 0.0064(8)
C7 0.0303(8) 0.0422(10) 0.0429(10) 0.0015(8) 0.0132(7) 0.0065(8)
C8 0.0377(9) 0.0398(10) 0.0441(10) -0.0019(8) 0.0102(8) 0.0044(8)
C9 0.0501(11) 0.0498(13) 0.0502(12) -0.0031(10) 0.0104(9) 0.0140(10)
C10 0.0841(19) 0.0461(14) 0.0850(19) -0.0054(13) 0.0190(15) 0.0211(13)
C11 0.112(3) 0.0379(13) 0.111(3) 0.0079(15) 0.027(2) 0.0026(16)
C12 0.0825(19) 0.0551(16) 0.105(2) 0.0130(15) 0.0316(17) -0.0148(15)
C13 0.0511(12) 0.0499(13) 0.0754(16) 0.0027(11) 0.0241(12) -0.0007(10)
C14 0.0320(9) 0.0385(10) 0.0484(11) 0.0049(8) 0.0146(8) 0.0067(8)
C15 0.0381(10) 0.0425(11) 0.0489(11) 0.0034(9) 0.0154(8) 0.0079(8)
C16 0.0479(11) 0.0500(12) 0.0581(12) -0.0015(10) 0.0218(10) 0.0147(10)
C17 0.0404(10) 0.0503(12) 0.0702(14) 0.0054(11) 0.0238(10) 0.0154(9)
C18 0.0327(9) 0.0423(11) 0.0611(13) 0.0105(9) 0.0150(9) 0.0065(8)
C19 0.0327(9) 0.0377(10) 0.0508(11) 0.0070(8) 0.0128(8) 0.0036(8)
C20 0.0383(10) 0.0471(12) 0.0584(13) -0.0005(10) 0.0132(9) 0.0044(9)
C21 0.0500(12) 0.0622(15) 0.0603(14) -0.0053(11) 0.0067(10) -0.0029(11)
C22 0.0396(11) 0.0701(16) 0.0686(16) 0.0062(13) -0.0018(10) 0.0013(11)
C23 0.0337(10) 0.0563(14) 0.0744(16) 0.0097(12) 0.0114(10) 0.0089(9)
C24 0.0541(12) 0.0685(15) 0.0427(11) 0.0091(11) 0.0058(10) 0.0224(12)
C25 0.086(2) 0.090(2) 0.0738(18) 0.0121(16) 0.0169(16) 0.0518(19)
C26 0.102(3) 0.110(3) 0.076(2) -0.012(2) -0.040(2) 0.026(2)
C27 0.087(2) 0.165(4) 0.090(2) 0.079(3) 0.0274(19) 0.048(3)
C28 0.0427(11) 0.0434(11) 0.0621(13) 0.0057(10) 0.0111(9) -0.0014(9)
C29 0.0791(18) 0.0713(18) 0.0783(18) 0.0155(15) 0.0359(15) 0.0054(15)
C30 0.084(2) 0.0702(19) 0.091(2) -0.0086(16) 0.0183(18) -0.0323(16)
C31 0.0584(15) 0.0549(15) 0.120(3) 0.0371(16) 0.0229(16) 0.0054(12)

loop_
_atom_type_symbol
_atom_type_description
_atom_type_scat_dispersion_real
_atom_type_scat_dispersion_imag
_atom_type_scat_source
C C 0.0181 0.0091 'International Tables Vol C Tables 4.2.6.8 and 6.1.1.4'
H H 0.0000 0.0000 'International Tables Vol C Tables 4.2.6.8 and 6.1.1.4'
Br Br -0.6763 1.2805 'International Tables Vol C Tables 4.2.6.8 and 6.1.1.4'
O O 0.0492 0.0322 'International Tables Vol C Tables 4.2.6.8 and 6.1.1.4'

loop_
_geom_angle_atom_site_label_1
_geom_angle_atom_site_label_2
_geom_angle_atom_site_label_3
_geom_angle
_geom_angle_site_symmetry_1
_geom_angle_site_symmetry_3
_geom_angle_publ_flag
C15 O2 C6 106.28(15) . . ?
C2 C1 H1 118.2 . . ?
C2 C1 C6 123.6(2) . . ?
C6 C1 H1 118.2 . . ?
C1 C2 C3 118.86(19) . . ?
C1 C2 C24 122.8(2) . . ?
C3 C2 C24 118.36(19) . . ?
O1 C3 C2 120.5(2) . . ?
O1 C3 C4 120.8(2) . . ?
C2 C3 C4 118.65(18) . . ?
C3 C4 C28 118.99(18) . . ?
C5 C4 C3 117.8(2) . . ?
C5 C4 C28 123.20(19) . . ?
C4 C5 H5 117.8 . . ?
C4 C5 C6 124.44(19) . . ?
C6 C5 H5 117.8 . . ?
O2 C6 C1 106.54(17) . . ?
O2 C6 C5 107.06(16) . . ?
O2 C6 C7 104.25(15) . . ?
C1 C6 C7 114.92(17) . . ?
C5 C6 C1 114.09(17) . . ?
C5 C6 C7 109.18(17) . . ?
C6 C7 H7 109.3 . . ?
C8 C7 C6 114.66(16) . . ?
C8 C7 H7 109.3 . . ?
C14 C7 C6 100.01(15) . . ?
C14 C7 H7 109.3 . . ?
C14 C7 C8 113.92(16) . . ?
C9 C8 C7 122.3(2) . . ?
C9 C8 C13 116.7(2) . . ?
C13 C8 C7 120.96(19) . . ?
C8 C9 Br1 119.92(18) . . ?
C10 C9 Br1 117.5(2) . . ?
C10 C9 C8 122.6(3) . . ?
C9 C10 H10 120.4 . . ?
C9 C10 C11 119.3(3) . . ?
C11 C10 H10 120.4 . . ?
C10 C11 H11 120.2 . . ?
C12 C11 C10 119.7(3) . . ?
C12 C11 H11 120.2 . . ?
C11 C12 H12 119.9 . . ?
C11 C12 C13 120.1(3) . . ?
C13 C12 H12 119.9 . . ?
C8 C13 H13 119.2 . . ?
C12 C13 C8 121.6(3) . . ?
C12 C13 H13 119.2 . . ?
C15 C14 C7 108.91(17) . . ?
C15 C14 C19 120.78(18) . . ?
C19 C14 C7 130.28(19) . . ?
O2 C15 C16 122.8(2) . . ?
C14 C15 O2 114.09(17) . . ?
C14 C15 C16 123.1(2) . . ?
C15 C16 H16 121.5 . . ?
C17 C16 C15 116.9(2) . . ?
C17 C16 H16 121.5 . . ?
C16 C17 H17 118.8 . . ?
C16 C17 C18 122.44(19) . . ?
C18 C17 H17 118.8 . . ?
C17 C18 C19 119.8(2) . . ?
C17 C18 C23 122.1(2) . . ?
C23 C18 C19 118.0(2) . . ?
C14 C19 C18 116.84(19) . . ?
C20 C19 C14 123.94(18) . . ?
C20 C19 C18 119.21(19) . . ?
C19 C20 H20 119.7 . . ?
C21 C20 C19 120.7(2) . . ?
C21 C20 H20 119.7 . . ?
C20 C21 H21 119.9 . . ?
C20 C21 C22 120.3(2) . . ?
C22 C21 H21 119.9 . . ?
C21 C22 H22 119.7 . . ?
C23 C22 C21 120.7(2) . . ?
C23 C22 H22 119.7 . . ?
C18 C23 H23 119.4 . . ?
C22 C23 C18 121.1(2) . . ?
C22 C23 H23 119.4 . . ?
C25 C24 C2 110.4(2) . . ?
C25 C24 C26 110.2(3) . . ?
C26 C24 C2 109.5(2) . . ?
C27 C24 C2 110.7(2) . . ?
C27 C24 C25 107.9(3) . . ?
C27 C24 C26 108.1(3) . . ?
C24 C25 H25A 109.5 . . ?
C24 C25 H25B 109.5 . . ?
C24 C25 H25C 109.5 . . ?
H25A C25 H25B 109.5 . . ?
H25A C25 H25C 109.5 . . ?
H25B C25 H25C 109.5 . . ?
C24 C26 H26A 109.5 . . ?
C24 C26 H26B 109.5 . . ?
C24 C26 H26C 109.5 . . ?
H26A C26 H26B 109.5 . . ?
H26A C26 H26C 109.5 . . ?
H26B C26 H26C 109.5 . . ?
C24 C27 H27A 109.5 . . ?
C24 C27 H27B 109.5 . . ?
C24 C27 H27C 109.5 . . ?
H27A C27 H27B 109.5 . . ?
H27A C27 H27C 109.5 . . ?
H27B C27 H27C 109.5 . . ?
C4 C28 C29 111.2(2) . . ?
C4 C28 C30 109.5(2) . . ?
C30 C28 C29 109.3(2) . . ?
C31 C28 C4 110.90(19) . . ?
C31 C28 C29 107.3(2) . . ?
C31 C28 C30 108.5(3) . . ?
C28 C29 H29A 109.5 . . ?
C28 C29 H29B 109.5 . . ?
C28 C29 H29C 109.5 . . ?
H29A C29 H29B 109.5 . . ?
H29A C29 H29C 109.5 . . ?
H29B C29 H29C 109.5 . . ?
C28 C30 H30A 109.5 . . ?
C28 C30 H30B 109.5 . . ?
C28 C30 H30C 109.5 . . ?
H30A C30 H30B 109.5 . . ?
H30A C30 H30C 109.5 . . ?
H30B C30 H30C 109.5 . . ?
C28 C31 H31A 109.5 . . ?
C28 C31 H31B 109.5 . . ?
C28 C31 H31C 109.5 . . ?
H31A C31 H31B 109.5 . . ?
H31A C31 H31C 109.5 . . ?
H31B C31 H31C 109.5 . . ?

loop_
_geom_bond_atom_site_label_1
_geom_bond_atom_site_label_2
_geom_bond_distance
_geom_bond_site_symmetry_2
_geom_bond_publ_flag
Br1 C9 1.909(3) . ?
O1 C3 1.220(3) . ?
O2 C6 1.474(2) . ?
O2 C15 1.373(3) . ?
C1 H1 0.9300 . ?
C1 C2 1.329(3) . ?
C1 C6 1.488(3) . ?
C2 C3 1.495(3) . ?
C2 C24 1.534(3) . ?
C3 C4 1.496(3) . ?
C4 C5 1.335(3) . ?
C4 C28 1.531(3) . ?
C5 H5 0.9300 . ?
C5 C6 1.488(3) . ?
C6 C7 1.587(3) . ?
C7 H7 0.9800 . ?
C7 C8 1.516(3) . ?
C7 C14 1.508(2) . ?
C8 C9 1.389(3) . ?
C8 C13 1.395(3) . ?
C9 C10 1.374(4) . ?
C10 H10 0.9300 . ?
C10 C11 1.390(5) . ?
C11 H11 0.9300 . ?
C11 C12 1.375(5) . ?
C12 H12 0.9300 . ?
C12 C13 1.380(4) . ?
C13 H13 0.9300 . ?
C14 C15 1.361(3) . ?
C14 C19 1.412(3) . ?
C15 C16 1.406(3) . ?
C16 H16 0.9300 . ?
C16 C17 1.364(3) . ?
C17 H17 0.9300 . ?
C17 C18 1.407(3) . ?
C18 C19 1.431(3) . ?
C18 C23 1.418(3) . ?
C19 C20 1.406(3) . ?
C20 H20 0.9300 . ?
C20 C21 1.366(3) . ?
C21 H21 0.9300 . ?
C21 C22 1.403(4) . ?
C22 H22 0.9300 . ?
C22 C23 1.353(4) . ?
C23 H23 0.9300 . ?
C24 C25 1.526(4) . ?
C24 C26 1.532(5) . ?
C24 C27 1.526(5) . ?
C25 H25A 0.9600 . ?
C25 H25B 0.9600 . ?
C25 H25C 0.9600 . ?
C26 H26A 0.9600 . ?
C26 H26B 0.9600 . ?
C26 H26C 0.9600 . ?
C27 H27A 0.9600 . ?
C27 H27B 0.9600 . ?
C27 H27C 0.9600 . ?
C28 C29 1.532(4) . ?
C28 C30 1.532(4) . ?
C28 C31 1.529(3) . ?
C29 H29A 0.9600 . ?
C29 H29B 0.9600 . ?
C29 H29C 0.9600 . ?
C30 H30A 0.9600 . ?
C30 H30B 0.9600 . ?
C30 H30C 0.9600 . ?
C31 H31A 0.9600 . ?
C31 H31B 0.9600 . ?
C31 H31C 0.9600 . ?

loop_
_geom_hbond_atom_site_label_D
_geom_hbond_atom_site_label_H
_geom_hbond_atom_site_label_A
_geom_hbond_distance_DH
_geom_hbond_distance_HA
_geom_hbond_distance_DA
_geom_hbond_angle_DHA
_geom_hbond_site_symmetry_A
C7 H7 Br1 0.98 2.97 3.876(2) 155.0 5_666

loop_
_geom_torsion_atom_site_label_1
_geom_torsion_atom_site_label_2
_geom_torsion_atom_site_label_3
_geom_torsion_atom_site_label_4
_geom_torsion
_geom_torsion_site_symmetry_1
_geom_torsion_site_symmetry_2
_geom_torsion_site_symmetry_3
_geom_torsion_site_symmetry_4
_geom_torsion_publ_flag
Br1 C9 C10 C11 -179.7(3) . . . . ?
O1 C3 C4 C5 -166.0(3) . . . . ?
O1 C3 C4 C28 13.2(4) . . . . ?
O2 C6 C7 C8 98.22(18) . . . . ?
O2 C6 C7 C14 -24.06(19) . . . . ?
O2 C15 C16 C17 -179.2(2) . . . . ?
C1 C2 C3 O1 165.8(3) . . . . ?
C1 C2 C3 C4 -13.7(3) . . . . ?
C1 C2 C24 C25 -113.1(3) . . . . ?
C1 C2 C24 C26 125.5(3) . . . . ?
C1 C2 C24 C27 6.4(4) . . . . ?
C1 C6 C7 C8 -18.0(2) . . . . ?
C1 C6 C7 C14 -140.28(18) . . . . ?
C2 C1 C6 O2 129.8(2) . . . . ?
C2 C1 C6 C5 11.9(3) . . . . ?
C2 C1 C6 C7 -115.3(2) . . . . ?
C2 C3 C4 C5 13.6(3) . . . . ?
C2 C3 C4 C28 -167.3(2) . . . . ?
C3 C2 C24 C25 66.3(3) . . . . ?
C3 C2 C24 C26 -55.2(3) . . . . ?
C3 C2 C24 C27 -174.3(3) . . . . ?
C3 C4 C5 C6 -0.4(3) . . . . ?
C3 C4 C28 C29 -64.8(3) . . . . ?
C3 C4 C28 C30 56.1(3) . . . . ?
C3 C4 C28 C31 175.8(2) . . . . ?
C4 C5 C6 O2 -129.5(2) . . . . ?
C4 C5 C6 C1 -11.9(3) . . . . ?
C4 C5 C6 C7 118.2(2) . . . . ?
C5 C4 C28 C29 114.3(3) . . . . ?
C5 C4 C28 C30 -124.8(3) . . . . ?
C5 C4 C28 C31 -5.0(3) . . . . ?
C5 C6 C7 C8 -147.65(17) . . . . ?
C5 C6 C7 C14 90.07(18) . . . . ?
C6 O2 C15 C14 -14.3(2) . . . . ?
C6 O2 C15 C16 165.9(2) . . . . ?
C6 C1 C2 C3 0.5(3) . . . . ?
C6 C1 C2 C24 179.9(2) . . . . ?
C6 C7 C8 C9 88.4(2) . . . . ?
C6 C7 C8 C13 -90.5(2) . . . . ?
C6 C7 C14 C15 16.6(2) . . . . ?
C6 C7 C14 C19 -165.6(2) . . . . ?
C7 C8 C9 Br1 2.4(3) . . . . ?
C7 C8 C9 C10 -177.6(2) . . . . ?
C7 C8 C13 C12 177.6(3) . . . . ?
C7 C14 C15 O2 -2.5(3) . . . . ?
C7 C14 C15 C16 177.2(2) . . . . ?
C7 C14 C19 C18 -178.0(2) . . . . ?
C7 C14 C19 C20 3.0(3) . . . . ?
C8 C7 C14 C15 -106.2(2) . . . . ?
C8 C7 C14 C19 71.6(3) . . . . ?
C8 C9 C10 C11 0.3(4) . . . . ?
C9 C8 C13 C12 -1.4(4) . . . . ?
C9 C10 C11 C12 -1.9(5) . . . . ?
C10 C11 C12 C13 1.9(6) . . . . ?
C11 C12 C13 C8 -0.2(5) . . . . ?
C13 C8 C9 Br1 -178.70(18) . . . . ?
C13 C8 C9 C10 1.3(4) . . . . ?
C14 C7 C8 C9 -157.2(2) . . . . ?
C14 C7 C8 C13 23.9(3) . . . . ?
C14 C15 C16 C17 1.0(3) . . . . ?
C14 C19 C20 C21 177.9(2) . . . . ?
C15 O2 C6 C1 145.82(18) . . . . ?
C15 O2 C6 C5 -91.74(19) . . . . ?
C15 O2 C6 C7 23.9(2) . . . . ?
C15 C14 C19 C18 -0.5(3) . . . . ?
C15 C14 C19 C20 -179.4(2) . . . . ?
C15 C16 C17 C18 0.1(4) . . . . ?
C16 C17 C18 C19 -1.3(3) . . . . ?
C16 C17 C18 C23 178.1(2) . . . . ?
C17 C18 C19 C14 1.5(3) . . . . ?
C17 C18 C19 C20 -179.5(2) . . . . ?
C17 C18 C23 C22 -179.6(2) . . . . ?
C18 C19 C20 C21 -1.0(3) . . . . ?
C19 C14 C15 O2 179.43(18) . . . . ?
C19 C14 C15 C16 -0.8(3) . . . . ?
C19 C18 C23 C22 -0.1(4) . . . . ?
C19 C20 C21 C22 0.1(4) . . . . ?
C20 C21 C22 C23 0.8(4) . . . . ?
C21 C22 C23 C18 -0.8(4) . . . . ?
C23 C18 C19 C14 -177.98(19) . . . . ?
C23 C18 C19 C20 1.0(3) . . . . ?
C24 C2 C3 O1 -13.5(4) . . . . ?
C24 C2 C3 C4 166.9(2) . . . . ?
C28 C4 C5 C6 -179.6(2) . . . . ?

loop_
_smtbx_masks_void_nr
_smtbx_masks_void_average_x
_smtbx_masks_void_average_y
_smtbx_masks_void_average_z
_smtbx_masks_void_volume
_smtbx_masks_void_count_electrons
_smtbx_masks_void_content
1 0.000 0.506 0.250 260.5 39.6 ?
2 0.000 0.494 0.750 260.5 39.5 ?
3 0.500 -0.006 0.750 260.5 39.5 ?
4 0.500 0.006 0.250 260.5 39.6 ?
